data_7205229
loop_
_publ_author_name
'Karmakar, Anirban'
'Goldberg, Israel'

_publ_section_title
;
 Coordination polymers of flexible tetracarboxylic acids with metal
 ions. II. Supramolecular assemblies of 5,5&#x2032;-methylene- and
 5,5&#x2032;-(ethane-1,2-diyl)-bis(oxy)diisophthalic acid ligands with
 d-transition metals
;
_journal_issue 1
_journal_name_full CrystEngComm
_journal_page_first 350
_journal_paper_doi 10.1039/c0ce00268b
_journal_volume 13
_journal_year 2011
_chemical_formula_moiety 'C18 H12 Ni2 O12'
_chemical_formula_sum 'C18 H12 Ni2 O12'
_chemical_formula_weight 537.70
_chemical_name_systematic
;
?
;
_space_group_IT_number 2
_symmetry_cell_setting triclinic
_symmetry_space_group_name_Hall '-P 1'
_symmetry_space_group_name_H-M 'P -1'
_atom_sites_solution_hydrogens geom
_atom_sites_solution_primary direct
_atom_sites_solution_secondary difmap
_audit_creation_method SHELXL-97
_cell_angle_alpha 72.9490(12)
_cell_angle_beta 77.0468(11)
_cell_angle_gamma 81.3705(10)
_cell_formula_units_Z 2
_cell_length_a 10.0777(2)
_cell_length_b 11.0012(2)
_cell_length_c 15.0573(3)
_cell_measurement_reflns_used 5375
_cell_measurement_temperature 110(2)
_cell_measurement_theta_max 27.85
_cell_measurement_theta_min 2.09
_cell_volume 1548.98(5)
_computing_cell_refinement Denzo
_computing_data_collection 'Collect, Nonius B.V.'
_computing_data_reduction 'Denzo & Scalepack'
_computing_structure_refinement 'SHELXL-97 (Sheldrick, 1997)'
_computing_structure_solution SIR-97
_diffrn_ambient_temperature 110(2)
_diffrn_detector_area_resol_mean 12.8
_diffrn_measured_fraction_theta_full 0.987
_diffrn_measured_fraction_theta_max 0.987
_diffrn_measurement_device_type 'Nonius KappaCCD'
_diffrn_measurement_method '1 deg. \f and \w scans'
_diffrn_radiation_monochromator graphite
_diffrn_radiation_source 'fine-focus sealed tube'
_diffrn_radiation_type MoK\a
_diffrn_radiation_wavelength 0.71073
_diffrn_reflns_av_R_equivalents 0.0400
_diffrn_reflns_av_sigmaI/netI 0.0609
_diffrn_reflns_limit_h_max 13
_diffrn_reflns_limit_h_min 0
_diffrn_reflns_limit_k_max 14
_diffrn_reflns_limit_k_min -14
_diffrn_reflns_limit_l_max 19
_diffrn_reflns_limit_l_min -18
_diffrn_reflns_number 16652
_diffrn_reflns_theta_full 27.85
_diffrn_reflns_theta_max 27.85
_diffrn_reflns_theta_min 2.09
_diffrn_standards_number 0
_exptl_absorpt_coefficient_mu 1.258
_exptl_absorpt_correction_T_max 0.7870
_exptl_absorpt_correction_T_min 0.6672
_exptl_absorpt_correction_type multi-scan
_exptl_absorpt_process_details 'Blessing, 1995'
_exptl_crystal_colour green
_exptl_crystal_density_diffrn 1.153
_exptl_crystal_density_method 'not measured'
_exptl_crystal_description block
_exptl_crystal_F_000 544
_exptl_crystal_size_max 0.35
_exptl_crystal_size_mid 0.25
_exptl_crystal_size_min 0.20
_platon_squeeze_details
;
;
_refine_diff_density_max 0.639
_refine_diff_density_min -0.592
_refine_diff_density_rms 0.077
_refine_ls_extinction_method none
_refine_ls_goodness_of_fit_ref 0.933
_refine_ls_hydrogen_treatment constr
_refine_ls_matrix_type full
_refine_ls_number_parameters 289
_refine_ls_number_reflns 7277
_refine_ls_number_restraints 0
_refine_ls_restrained_S_all 0.933
_refine_ls_R_factor_all 0.0553
_refine_ls_R_factor_gt 0.0379
_refine_ls_shift/su_max 0.001
_refine_ls_shift/su_mean 0.000
_refine_ls_structure_factor_coef Fsqd
_refine_ls_weighting_details 'calc w=1/[\s^2^(Fo^2^)+(0.0577P)^2^+0.0000P] where P=(Fo^2^+2Fc^2^)/3'
_refine_ls_weighting_scheme calc
_refine_ls_wR_factor_gt 0.0960
_refine_ls_wR_factor_ref 0.1009
_reflns_number_gt 5054
_reflns_number_total 7277
_reflns_threshold_expression >2sigma(I)
_cod_data_source_file C0CE00268B.TXT
_cod_data_source_block 8
_cod_database_code 7205229

loop_
_symmetry_equiv_pos_as_xyz
'x, y, z'
'-x, -y, -z'

loop_
_atom_site_label
_atom_site_type_symbol
_atom_site_fract_x
_atom_site_fract_y
_atom_site_fract_z
_atom_site_U_iso_or_equiv
_atom_site_adp_type
_atom_site_occupancy
_atom_site_symmetry_multiplicity
_atom_site_calc_flag
_atom_site_refinement_flags
_atom_site_disorder_assembly
_atom_site_disorder_group
Ni1 Ni 0.50391(3) -0.35831(3) 0.49232(2) 0.02207(9) Uani 1 1 d . . .
Ni2 Ni 0.36319(3) -0.40881(3) 0.32499(2) 0.02137(9) Uani 1 1 d . . .
O1 O 0.33188(19) -0.21843(14) 0.31620(12) 0.0304(4) Uani 1 1 d . . .
O2 O 0.40344(19) -0.18693(15) 0.43859(12) 0.0310(4) Uani 1 1 d . . .
C3 C 0.3471(2) -0.1508(2) 0.36751(17) 0.0252(5) Uani 1 1 d . . .
C4 C 0.2924(2) -0.0129(2) 0.34145(16) 0.0223(5) Uani 1 1 d . . .
C5 C 0.3383(2) 0.0751(2) 0.37525(16) 0.0234(5) Uani 1 1 d . . .
H5 H 0.4009 0.0473 0.4174 0.028 Uiso 1 1 calc R . .
C6 C 0.2925(2) 0.2035(2) 0.34739(17) 0.0230(5) Uani 1 1 d . . .
C7 C 0.3515(2) 0.2993(2) 0.37661(18) 0.0258(5) Uani 1 1 d . . .
O8 O 0.37719(17) 0.26515(15) 0.45973(12) 0.0269(4) Uani 1 1 d . . .
O9 O 0.3732(2) 0.40387(15) 0.31654(12) 0.0327(4) Uani 1 1 d . . .
C10 C 0.1943(3) 0.2445(2) 0.28884(17) 0.0257(5) Uani 1 1 d . . .
H10 H 0.1621 0.3322 0.2702 0.031 Uiso 1 1 calc R . .
C11 C 0.1451(2) 0.1549(2) 0.25873(16) 0.0244(5) Uani 1 1 d . . .
C12 C 0.1952(3) 0.0287(2) 0.28324(17) 0.0255(5) Uani 1 1 d . . .
H12 H 0.1633 -0.0310 0.2603 0.031 Uiso 1 1 calc R . .
O13 O 0.04759(19) 0.18151(15) 0.20364(13) 0.0345(5) Uani 1 1 d . . .
C14 C -0.0210(3) 0.3080(2) 0.17930(17) 0.0271(6) Uani 1 1 d . . .
H14A H 0.0402 0.3728 0.1749 0.033 Uiso 1 1 calc R . .
H14B H -0.1039 0.3166 0.2276 0.033 Uiso 1 1 calc R . .
C15 C -0.0588(2) 0.3251(2) 0.08491(17) 0.0261(5) Uani 1 1 d . . .
H15A H -0.1058 0.2517 0.0860 0.031 Uiso 1 1 calc R . .
H15B H -0.1201 0.4041 0.0685 0.031 Uiso 1 1 calc R . .
O16 O 0.06554(19) 0.3328(2) 0.01902(13) 0.0379(5) Uani 1 1 d . . .
C17 C 0.0653(3) 0.3437(2) -0.07425(17) 0.0285(6) Uani 1 1 d . . .
C18 C 0.1929(3) 0.3486(2) -0.13217(18) 0.0287(6) Uani 1 1 d . . .
H18 H 0.2717 0.3441 -0.1062 0.034 Uiso 1 1 calc R . .
C19 C 0.2069(3) 0.3601(2) -0.22872(17) 0.0261(5) Uani 1 1 d . . .
C20 C 0.3443(3) 0.3634(2) -0.29169(17) 0.0268(5) Uani 1 1 d . . .
O21 O 0.35319(17) 0.33552(16) -0.36837(12) 0.0289(4) Uani 1 1 d . . .
O22 O 0.43953(17) 0.39591(16) -0.26364(12) 0.0286(4) Uani 1 1 d . . .
C23 C 0.0889(3) 0.3694(2) -0.26584(18) 0.0285(6) Uani 1 1 d . . .
H23 H 0.0968 0.3784 -0.3315 0.034 Uiso 1 1 calc R . .
C24 C -0.0380(2) 0.3655(2) -0.20816(16) 0.0233(5) Uani 1 1 d . . .
C25 C -0.1628(3) 0.3780(2) -0.24983(18) 0.0255(6) Uani 1 1 d . . .
O26 O -0.14896(18) 0.40866(16) -0.33997(12) 0.0303(4) Uani 1 1 d . . .
O27 O -0.27902(17) 0.36109(15) -0.19753(12) 0.0265(4) Uani 1 1 d . . .
C28 C -0.0527(3) 0.3526(2) -0.11064(17) 0.0265(5) Uani 1 1 d . . .
H28 H -0.1404 0.3499 -0.0707 0.032 Uiso 1 1 calc R . .
O29 O 0.38875(16) -0.46819(14) 0.45857(11) 0.0230(4) Uani 1 1 d . . .
O30 O 0.35506(19) -0.35974(17) 0.61726(13) 0.0371(5) Uani 1 1 d . . .
H30A H 0.3869 -0.4102 0.6678 0.056 Uiso 1 1 d R . .
H30B H 0.3592 -0.3966 0.5710 0.056 Uiso 1 1 d R . .

loop_
_atom_site_aniso_label
_atom_site_aniso_U_11
_atom_site_aniso_U_22
_atom_site_aniso_U_33
_atom_site_aniso_U_23
_atom_site_aniso_U_13
_atom_site_aniso_U_12
Ni1 0.03082(18) 0.01654(16) 0.02447(17) -0.00554(12) -0.01927(14) 0.00182(12)
Ni2 0.02833(18) 0.01655(16) 0.02469(17) -0.00403(12) -0.01916(14) -0.00053(12)
O1 0.0505(11) 0.0152(8) 0.0337(9) -0.0051(7) -0.0291(9) 0.0006(8)
O2 0.0481(11) 0.0194(8) 0.0343(10) -0.0074(7) -0.0314(9) 0.0059(8)
C3 0.0300(13) 0.0202(12) 0.0301(13) -0.0036(10) -0.0193(12) -0.0028(10)
C4 0.0297(13) 0.0173(11) 0.0235(12) -0.0038(9) -0.0145(11) -0.0019(9)
C5 0.0301(13) 0.0213(12) 0.0234(12) -0.0040(9) -0.0180(11) -0.0010(10)
C6 0.0291(13) 0.0175(11) 0.0272(12) -0.0065(9) -0.0168(11) 0.0012(10)
C7 0.0301(13) 0.0146(11) 0.0367(14) -0.0058(10) -0.0203(12) 0.0043(10)
O8 0.0392(10) 0.0223(8) 0.0276(9) -0.0070(7) -0.0254(8) 0.0010(7)
O9 0.0566(12) 0.0162(9) 0.0338(10) -0.0051(7) -0.0291(9) -0.0024(8)
C10 0.0356(14) 0.0190(12) 0.0270(12) -0.0045(10) -0.0213(12) 0.0031(10)
C11 0.0317(13) 0.0239(12) 0.0230(12) -0.0032(9) -0.0209(11) -0.0016(10)
C12 0.0358(14) 0.0196(12) 0.0274(13) -0.0058(10) -0.0186(12) -0.0036(10)
O13 0.0484(12) 0.0201(9) 0.0454(11) -0.0057(8) -0.0386(10) 0.0036(8)
C14 0.0333(14) 0.0262(13) 0.0249(12) -0.0060(10) -0.0188(12) 0.0062(10)
C15 0.0273(13) 0.0255(13) 0.0280(13) -0.0040(10) -0.0172(11) 0.0014(10)
O16 0.0297(10) 0.0654(13) 0.0235(9) -0.0115(9) -0.0144(8) -0.0059(9)
C17 0.0339(14) 0.0317(14) 0.0239(12) -0.0056(10) -0.0175(12) -0.0008(11)
C18 0.0297(14) 0.0323(14) 0.0292(13) -0.0057(11) -0.0203(12) -0.0008(11)
C19 0.0298(13) 0.0234(12) 0.0280(13) -0.0060(10) -0.0141(11) 0.0000(10)
C20 0.0325(14) 0.0228(12) 0.0282(13) -0.0037(10) -0.0187(12) 0.0016(10)
O21 0.0342(10) 0.0308(9) 0.0269(9) -0.0082(7) -0.0147(8) -0.0045(8)
O22 0.0305(10) 0.0318(9) 0.0284(9) -0.0078(7) -0.0146(8) -0.0054(7)
C23 0.0351(15) 0.0279(13) 0.0271(13) -0.0068(10) -0.0177(12) -0.0006(11)
C24 0.0300(13) 0.0202(12) 0.0239(12) -0.0038(9) -0.0179(11) -0.0006(10)
C25 0.0331(15) 0.0190(12) 0.0321(13) -0.0069(10) -0.0239(13) 0.0003(10)
O26 0.0364(10) 0.0345(10) 0.0253(9) -0.0044(7) -0.0215(8) -0.0037(8)
O27 0.0300(10) 0.0276(9) 0.0259(9) -0.0030(7) -0.0186(8) -0.0034(7)
C28 0.0291(13) 0.0262(13) 0.0265(13) -0.0050(10) -0.0142(11) 0.0000(10)
O29 0.0336(9) 0.0150(8) 0.0256(8) -0.0037(6) -0.0212(8) 0.0021(7)
O30 0.0486(12) 0.0360(11) 0.0320(10) -0.0128(8) -0.0211(10) 0.0076(9)

loop_
_atom_type_symbol
_atom_type_description
_atom_type_scat_dispersion_real
_atom_type_scat_dispersion_imag
_atom_type_scat_source
C C 0.0033 0.0016 'International Tables Vol C Tables 4.2.6.8 and 6.1.1.4'
H H 0.0000 0.0000 'International Tables Vol C Tables 4.2.6.8 and 6.1.1.4'
Ni Ni 0.3393 1.1124 'International Tables Vol C Tables 4.2.6.8 and 6.1.1.4'
O O 0.0106 0.0060 'International Tables Vol C Tables 4.2.6.8 and 6.1.1.4'

loop_
_geom_angle_atom_site_label_1
_geom_angle_atom_site_label_2
_geom_angle_atom_site_label_3
_geom_angle
_geom_angle_site_symmetry_1
_geom_angle_site_symmetry_3
_geom_angle_publ_flag
O29 Ni1 O2 97.05(6) . . ?
O29 Ni1 O8 173.17(6) . 2_656 ?
O2 Ni1 O8 88.72(6) . 2_656 ?
O29 Ni1 O21 95.29(7) . 2_655 ?
O2 Ni1 O21 90.48(7) . 2_655 ?
O8 Ni1 O21 88.30(7) 2_656 2_655 ?
O29 Ni1 O29 82.89(6) . 2_646 ?
O2 Ni1 O29 177.60(7) . 2_646 ?
O8 Ni1 O29 91.50(6) 2_656 2_646 ?
O21 Ni1 O29 87.14(7) 2_655 2_646 ?
O29 Ni1 O30 88.73(7) . . ?
O2 Ni1 O30 84.24(7) . . ?
O8 Ni1 O30 88.22(7) 2_656 . ?
O21 Ni1 O30 173.73(7) 2_655 . ?
O29 Ni1 O30 98.16(7) 2_646 . ?
O29 Ni1 H30B 65.0 . . ?
O2 Ni1 H30B 87.9 . . ?
O8 Ni1 H30B 111.7 2_656 . ?
O21 Ni1 H30B 159.9 2_655 . ?
O29 Ni1 H30B 94.2 2_646 . ?
O30 Ni1 H30B 23.7 . . ?
O29 Ni2 O22 97.57(7) . 2_655 ?
O29 Ni2 O1 96.98(6) . . ?
O22 Ni2 O1 92.19(7) 2_655 . ?
O29 Ni2 O9 91.74(6) . 1_545 ?
O22 Ni2 O9 91.54(7) 2_655 1_545 ?
O1 Ni2 O9 169.97(6) . 1_545 ?
O29 Ni2 O26 102.26(7) . 2 ?
O22 Ni2 O26 160.02(6) 2_655 2 ?
O1 Ni2 O26 87.84(7) . 2 ?
O9 Ni2 O26 85.49(7) 1_545 2 ?
O29 Ni2 O27 163.98(7) . 2 ?
O22 Ni2 O27 97.99(7) 2_655 2 ?
O1 Ni2 O27 86.21(6) . 2 ?
O9 Ni2 O27 84.06(6) 1_545 2 ?
O26 Ni2 O27 62.07(6) 2 2 ?
O29 Ni2 C25 133.43(8) . 2 ?
O22 Ni2 C25 128.76(8) 2_655 2 ?
O1 Ni2 C25 86.82(7) . 2 ?
O9 Ni2 C25 83.59(7) 1_545 2 ?
O26 Ni2 C25 31.28(8) 2 2 ?
O27 Ni2 C25 30.79(8) 2 2 ?
C3 O1 Ni2 134.47(14) . . ?
C3 O2 Ni1 129.57(15) . . ?
O2 C3 O1 126.8(2) . . ?
O2 C3 C4 116.18(19) . . ?
O1 C3 C4 117.04(18) . . ?
C5 C4 C12 119.2(2) . . ?
C5 C4 C3 120.17(18) . . ?
C12 C4 C3 120.62(19) . . ?
C6 C5 C4 120.04(19) . . ?
C6 C5 H5 120.0 . . ?
C4 C5 H5 120.0 . . ?
C5 C6 C10 120.3(2) . . ?
C5 C6 C7 119.90(18) . . ?
C10 C6 C7 119.76(19) . . ?
O9 C7 O8 126.4(2) . . ?
O9 C7 C6 117.09(19) . . ?
O8 C7 C6 116.5(2) . . ?
C7 O8 Ni1 124.55(16) . 2_656 ?
C7 O9 Ni2 133.77(16) . 1_565 ?
C11 C10 C6 119.1(2) . . ?
C11 C10 H10 120.5 . . ?
C6 C10 H10 120.5 . . ?
O13 C11 C12 114.73(19) . . ?
O13 C11 C10 125.0(2) . . ?
C12 C11 C10 120.31(19) . . ?
C11 C12 C4 121.0(2) . . ?
C11 C12 H12 119.5 . . ?
C4 C12 H12 119.5 . . ?
C11 O13 C14 120.28(17) . . ?
O13 C14 C15 106.01(18) . . ?
O13 C14 H14A 110.5 . . ?
C15 C14 H14A 110.5 . . ?
O13 C14 H14B 110.5 . . ?
C15 C14 H14B 110.5 . . ?
H14A C14 H14B 108.7 . . ?
O16 C15 C14 105.75(18) . . ?
O16 C15 H15A 110.6 . . ?
C14 C15 H15A 110.6 . . ?
O16 C15 H15B 110.6 . . ?
C14 C15 H15B 110.6 . . ?
H15A C15 H15B 108.7 . . ?
C17 O16 C15 119.67(18) . . ?
O16 C17 C18 114.72(19) . . ?
O16 C17 C28 124.2(2) . . ?
C18 C17 C28 121.1(2) . . ?
C17 C18 C19 120.5(2) . . ?
C17 C18 H18 119.8 . . ?
C19 C18 H18 119.8 . . ?
C18 C19 C23 118.8(2) . . ?
C18 C19 C20 121.0(2) . . ?
C23 C19 C20 120.3(2) . . ?
O21 C20 O22 126.5(2) . . ?
O21 C20 C19 116.6(2) . . ?
O22 C20 C19 116.9(2) . . ?
C20 O21 Ni1 134.39(16) . 2_655 ?
C20 O22 Ni2 129.34(16) . 2_655 ?
C24 C23 C19 120.6(2) . . ?
C24 C23 H23 119.7 . . ?
C19 C23 H23 119.7 . . ?
C23 C24 C28 120.9(2) . . ?
C23 C24 C25 119.6(2) . . ?
C28 C24 C25 119.5(2) . . ?
O27 C25 O26 120.72(19) . . ?
O27 C25 C24 121.0(2) . . ?
O26 C25 C24 118.3(2) . . ?
O27 C25 Ni2 61.38(10) . 2 ?
O26 C25 Ni2 59.35(11) . 2 ?
C24 C25 Ni2 176.87(19) . 2 ?
C25 O26 Ni2 89.37(15) . 2 ?
C25 O27 Ni2 87.83(12) . 2 ?
C17 C28 C24 118.2(2) . . ?
C17 C28 H28 120.9 . . ?
C24 C28 H28 120.9 . . ?
Ni2 O29 Ni1 113.90(8) . . ?
Ni2 O29 Ni1 120.68(8) . 2_646 ?
Ni1 O29 Ni1 97.11(6) . 2_646 ?
Ni1 O30 H30A 110.1 . . ?
Ni1 O30 H30B 49.1 . . ?
H30A O30 H30B 114.8 . . ?

loop_
_geom_bond_atom_site_label_1
_geom_bond_atom_site_label_2
_geom_bond_distance
_geom_bond_site_symmetry_2
_geom_bond_publ_flag
Ni1 O29 2.0279(14) . ?
Ni1 O2 2.0333(15) . ?
Ni1 O8 2.0488(15) 2_656 ?
Ni1 O21 2.0613(18) 2_655 ?
Ni1 O29 2.0668(14) 2_646 ?
Ni1 O30 2.1246(19) . ?
Ni1 H30B 1.6806 . ?
Ni2 O29 1.9874(14) . ?
Ni2 O22 2.0027(18) 2_655 ?
Ni2 O1 2.0400(15) . ?
Ni2 O9 2.0877(15) 1_545 ?
Ni2 O26 2.1196(17) 2 ?
Ni2 O27 2.1640(14) 2 ?
Ni2 C25 2.464(2) 2 ?
O1 C3 1.264(3) . ?
O2 C3 1.257(3) . ?
C3 C4 1.503(3) . ?
C4 C5 1.392(3) . ?
C4 C12 1.397(3) . ?
C5 C6 1.388(3) . ?
C5 H5 0.9500 . ?
C6 C10 1.409(3) . ?
C6 C7 1.495(3) . ?
C7 O9 1.252(3) . ?
C7 O8 1.271(3) . ?
O8 Ni1 2.0488(15) 2_656 ?
O9 Ni2 2.0877(15) 1_565 ?
C10 C11 1.390(3) . ?
C10 H10 0.9500 . ?
C11 O13 1.369(2) . ?
C11 C12 1.375(3) . ?
C12 H12 0.9500 . ?
O13 C14 1.441(3) . ?
C14 C15 1.505(3) . ?
C14 H14A 0.9900 . ?
C14 H14B 0.9900 . ?
C15 O16 1.409(3) . ?
C15 H15A 0.9900 . ?
C15 H15B 0.9900 . ?
O16 C17 1.374(3) . ?
C17 C18 1.381(4) . ?
C17 C28 1.396(3) . ?
C18 C19 1.398(3) . ?
C18 H18 0.9500 . ?
C19 C23 1.401(3) . ?
C19 C20 1.491(4) . ?
C20 O21 1.260(3) . ?
C20 O22 1.265(3) . ?
O21 Ni1 2.0613(18) 2_655 ?
O22 Ni2 2.0026(18) 2_655 ?
C23 C24 1.375(4) . ?
C23 H23 0.9500 . ?
C24 C28 1.409(3) . ?
C24 C25 1.498(3) . ?
C25 O27 1.262(3) . ?
C25 O26 1.279(3) . ?
C25 Ni2 2.464(2) 2 ?
O26 Ni2 2.1197(17) 2 ?
O27 Ni2 2.1641(14) 2 ?
C28 H28 0.9500 . ?
O29 Ni1 2.0668(14) 2_646 ?
O30 H30A 0.8934 . ?
O30 H30B 0.8936 . ?

loop_
_geom_hbond_atom_site_label_D
_geom_hbond_atom_site_label_H
_geom_hbond_atom_site_label_A
_geom_hbond_distance_DH
_geom_hbond_distance_HA
_geom_hbond_distance_DA
_geom_hbond_angle_DHA
_geom_hbond_site_symmetry_A
O30 H30A O22 0.89 2.12 2.887(2) 143 1_546
O30 H30B O29 0.89 2.02 2.904(2) 173 .

loop_
_platon_squeeze_void_nr
_platon_squeeze_void_average_x
_platon_squeeze_void_average_y
_platon_squeeze_void_average_z
_platon_squeeze_void_volume
_platon_squeeze_void_count_electrons
_platon_squeeze_void_content
1 -0.023 0.001 0.006 782 199 ' '
